data_4345139
loop_
_publ_author_name
'Riedl, Christoph A.'
'Flocke, Lea S.'
'Hejl, Michaela'
'Roller, Alexander'
'Klose, Matthias H. M.'
'Jakupec, Michael A.'
'Kandioller, Wolfgang'
'Keppler, Bernhard K.'

_publ_section_title
;
 Introducing the 4-Phenyl-1,2,3-Triazole Moiety as a Versatile Scaffold
 for the Development of Cytotoxic Ruthenium(II) and Osmium(II) Arene
 Cyclometalates.
;
_journal_issue 1
_journal_name_full 'Inorganic chemistry'
_journal_page_first 528
_journal_page_last 541
_journal_paper_doi 10.1021/acs.inorgchem.6b02430
_journal_volume 56
_journal_year 2017
_chemical_formula_moiety 'C25 H26 Cl N3 Os, C H Cl3'
_chemical_formula_sum 'C26 H27 Cl4 N3 Os'
_chemical_formula_weight 713.50
_chemical_name_systematic
;
[Chlorido (1-benzyl-4-(2'-kC)-phenyl-(3-kN)-1,2,3-triazolato) 
(n6-p-cymene)osmium(II)]
;
_space_group_crystal_system monoclinic
_space_group_IT_number 14
_space_group_name_Hall '-P 2yn'
_space_group_name_H-M_alt 'P 1 21/n 1'
_symmetry_space_group_name_Hall '-P 2yn'
_symmetry_space_group_name_H-M 'P 1 21/n 1'
_atom_sites_solution_hydrogens geom
_atom_sites_solution_primary direct
_audit_creation_date 2016-02-22
_audit_creation_method
;
Olex2 1.2
(compiled 2016.02.19 svn.r3266 for OlexSys, GUI svn.r5155)
;
_cell_angle_alpha 90
_cell_angle_beta 104.890(2)
_cell_angle_gamma 90
_cell_formula_units_Z 4
_cell_length_a 9.6703(8)
_cell_length_b 25.854(2)
_cell_length_c 10.9202(6)
_cell_measurement_reflns_used 3097
_cell_measurement_temperature 130.0
_cell_measurement_theta_max 25.375
_cell_measurement_theta_min 2.317
_cell_volume 2638.5(3)
_computing_cell_refinement 'APEX2 v2011.2-0'
_computing_data_collection 'APEX2 v2011.2-0'
_computing_data_reduction 'APEX2 v2011.2-0'
_computing_molecular_graphics 'Olex2 (Dolomanov et al., 2009)'
_computing_publication_material 'Olex2 (Dolomanov et al., 2009)'
_computing_structure_refinement 'XL (Sheldrick, 2008)'
_computing_structure_solution 'XS (Sheldrick, 2008)'
_diffrn_ambient_temperature 130.0
_diffrn_measured_fraction_theta_full 0.999
_diffrn_measured_fraction_theta_max 0.996
_diffrn_measurement_device_type 'Bruker X8 APEX II'
_diffrn_measurement_method '\f and \w scans'
_diffrn_radiation_type MoK\a
_diffrn_radiation_wavelength 0.71073
_diffrn_reflns_av_R_equivalents 0.0524
_diffrn_reflns_av_unetI/netI 0.0601
_diffrn_reflns_Laue_measured_fraction_full 0.999
_diffrn_reflns_Laue_measured_fraction_max 0.996
_diffrn_reflns_limit_h_max 11
_diffrn_reflns_limit_h_min -11
_diffrn_reflns_limit_k_max 31
_diffrn_reflns_limit_k_min -29
_diffrn_reflns_limit_l_max 9
_diffrn_reflns_limit_l_min -13
_diffrn_reflns_number 14578
_diffrn_reflns_point_group_measured_fraction_full 0.999
_diffrn_reflns_point_group_measured_fraction_max 0.996
_diffrn_reflns_theta_full 25.242
_diffrn_reflns_theta_max 25.405
_diffrn_reflns_theta_min 1.575
_diffrn_source 'INCOATEC microfocus sealed tube'
_diffrn_standards_number 0
_exptl_absorpt_coefficient_mu 5.258
_exptl_absorpt_correction_T_max 0.7452
_exptl_absorpt_correction_T_min 0.5640
_exptl_absorpt_correction_type multi-scan
_exptl_absorpt_process_details
;
SADABS-2008/1 (Bruker,2008) was used for absorption correction.
wR2(int) was 0.2001 before and 0.0388 after correction.
The Ratio of minimum to maximum transmission is 0.7568.
The \l/2 correction factor is 0.0015.
;
_exptl_crystal_colour 'clear yellow'
_exptl_crystal_colour_lustre clear
_exptl_crystal_colour_primary yellow
_exptl_crystal_density_diffrn 1.796
_exptl_crystal_description plate
_exptl_crystal_F_000 1392
_exptl_crystal_size_max 0.12
_exptl_crystal_size_mid 0.12
_exptl_crystal_size_min 0.01
_refine_diff_density_max 1.456
_refine_diff_density_min -1.096
_refine_diff_density_rms 0.139
_refine_ls_extinction_method none
_refine_ls_goodness_of_fit_ref 1.024
_refine_ls_hydrogen_treatment constr
_refine_ls_matrix_type full
_refine_ls_number_parameters 301
_refine_ls_number_reflns 4842
_refine_ls_number_restraints 1
_refine_ls_restrained_S_all 1.024
_refine_ls_R_factor_all 0.0624
_refine_ls_R_factor_gt 0.0396
_refine_ls_shift/su_max 0.001
_refine_ls_shift/su_mean 0.000
_refine_ls_structure_factor_coef Fsqd
_refine_ls_weighting_details 'w=1/[\s^2^(Fo^2^)+(0.0239P)^2^+6.5250P] where P=(Fo^2^+2Fc^2^)/3'
_refine_ls_weighting_scheme calc
_refine_ls_wR_factor_gt 0.0731
_refine_ls_wR_factor_ref 0.0812
_reflns_Friedel_coverage 0.000
_reflns_number_gt 3608
_reflns_number_total 4842
_reflns_threshold_expression 'I > 2\s(I)'
_cod_data_source_file ic6b02430_si_002.cif
_cod_data_source_block chri434_p21n
_cod_original_cell_volume 2638.6(3)
_cod_database_code 4345139
_shelxl_version_number 2013-3
_shelx_space_group_comment
;
The symmetry employed for this shelxl refinement is uniquely defined
by the following loop, which should always be used as a source of
symmetry information in preference to the above space-group names.
They are only intended as comments.
;
_shelx_estimated_absorpt_t_max 0.949
_shelx_estimated_absorpt_t_min 0.571

loop_
_space_group_symop_operation_xyz
'x, y, z'
'-x+1/2, y+1/2, -z+1/2'
'-x, -y, -z'
'x-1/2, -y-1/2, z-1/2'

loop_
_atom_site_label
_atom_site_type_symbol
_atom_site_fract_x
_atom_site_fract_y
_atom_site_fract_z
_atom_site_U_iso_or_equiv
_atom_site_adp_type
_atom_site_occupancy
_atom_site_site_symmetry_order
_atom_site_calc_flag
_atom_site_refinement_flags_posn
_atom_site_refinement_flags_occupancy
_atom_site_disorder_assembly
_atom_site_disorder_group
Os1 Os 0.10224(3) 0.62600(2) 0.81179(2) 0.03247(10) Uani 1 1 d . . . .
Cl1 Cl 0.08823(15) 0.63603(6) 1.02814(14) 0.0296(4) Uani 1 1 d . . . .
N1 N 0.2494(6) 0.4771(2) 0.9191(5) 0.0357(14) Uani 1 1 d . . . .
N2 N 0.2785(6) 0.5272(2) 0.8997(5) 0.0345(14) Uani 1 1 d . . . .
N3 N 0.1528(5) 0.5496(2) 0.8604(5) 0.0306(13) Uani 1 1 d . . . .
C4 C 0.0443(7) 0.5150(3) 0.8547(6) 0.0363(18) Uani 1 1 d . . . .
C5 C 0.1059(7) 0.4681(3) 0.8911(6) 0.042(2) Uani 1 1 d . . . .
H5 H 0.0591 0.4361 0.8958 0.051 Uiso 1 1 calc R . . .
C6 C -0.0970(7) 0.5368(3) 0.8074(6) 0.0378(19) Uani 1 1 d . . . .
C7 C -0.0967(6) 0.5897(3) 0.7813(6) 0.0333(17) Uani 1 1 d . . . .
C8 C -0.2306(7) 0.6137(3) 0.7380(6) 0.0378(19) Uani 1 1 d . . . .
H8 H -0.2357 0.6497 0.7204 0.045 Uiso 1 1 calc R . . .
C9 C -0.3574(7) 0.5847(4) 0.7206(6) 0.048(2) Uani 1 1 d . . . .
H9 H -0.4472 0.6016 0.6912 0.057 Uiso 1 1 calc R . . .
C10 C -0.3539(7) 0.5329(4) 0.7452(6) 0.051(2) Uani 1 1 d . . . .
H10 H -0.4406 0.5140 0.7326 0.061 Uiso 1 1 calc R . . .
C11 C -0.2244(7) 0.5080(3) 0.7885(6) 0.0395(19) Uani 1 1 d . . . .
H11 H -0.2212 0.4719 0.8052 0.047 Uiso 1 1 calc R . . .
C12 C 0.3635(7) 0.4398(3) 0.9487(6) 0.0393(18) Uani 1 1 d . . . .
H12A H 0.3335 0.4101 0.9929 0.047 Uiso 1 1 calc R . . .
H12B H 0.4483 0.4557 1.0073 0.047 Uiso 1 1 calc R . . .
C13 C 0.4049(7) 0.4205(3) 0.8323(6) 0.0382(18) Uani 1 1 d . . . .
C14 C 0.3192(7) 0.4286(3) 0.7116(7) 0.055(2) Uani 1 1 d . . . .
H14 H 0.2313 0.4468 0.6998 0.065 Uiso 1 1 calc R . . .
C15 C 0.3617(8) 0.4102(4) 0.6073(7) 0.072(3) Uani 1 1 d . . . .
H15 H 0.3032 0.4160 0.5242 0.087 Uiso 1 1 calc R . . .
C16 C 0.4877(8) 0.3836(4) 0.6239(7) 0.063(3) Uani 1 1 d . . . .
H16 H 0.5166 0.3712 0.5524 0.076 Uiso 1 1 calc R . . .
C17 C 0.5719(7) 0.3749(3) 0.7433(7) 0.050(2) Uani 1 1 d . . . .
H17 H 0.6582 0.3558 0.7547 0.059 Uiso 1 1 calc R . . .
C18 C 0.5318(7) 0.3939(3) 0.8484(7) 0.0386(18) Uani 1 1 d . . . .
H18 H 0.5919 0.3886 0.9311 0.046 Uiso 1 1 calc R . . .
C19 C 0.1189(8) 0.6328(3) 0.6166(6) 0.049(2) Uani 1 1 d . . . .
C20 C 0.2572(7) 0.6277(3) 0.7002(6) 0.049(2) Uani 1 1 d . . . .
H20 H 0.3157 0.5993 0.6904 0.058 Uiso 1 1 calc R . . .
C21 C 0.3099(7) 0.6643(3) 0.7985(6) 0.042(2) Uani 1 1 d . . . .
H21 H 0.3993 0.6555 0.8645 0.050 Uiso 1 1 calc R . . .
C22 C 0.2221(8) 0.7026(3) 0.8267(6) 0.044(2) Uani 1 1 d . . . .
C23 C 0.0780(8) 0.7070(3) 0.7486(7) 0.051(2) Uani 1 1 d . . . .
H23 H 0.0161 0.7330 0.7656 0.061 Uiso 1 1 calc R . . .
C24 C 0.0288(8) 0.6720(3) 0.6451(7) 0.053(2) Uani 1 1 d . . . .
H24 H -0.0665 0.6751 0.5940 0.064 Uiso 1 1 calc R . . .
C25 C 0.0607(9) 0.5974(4) 0.5032(6) 0.071(3) Uani 1 1 d D . . .
H25 H -0.0420 0.5895 0.4978 0.085 Uiso 1 1 calc R . . .
C26 C 0.1430(11) 0.5469(4) 0.5122(8) 0.088(3) Uani 1 1 d D . . .
H26A H 0.2425 0.5541 0.5121 0.132 Uiso 1 1 calc GR . . .
H26B H 0.0989 0.5249 0.4395 0.132 Uiso 1 1 calc GR . . .
H26C H 0.1409 0.5290 0.5908 0.132 Uiso 1 1 calc GR . . .
C27 C 0.0700(10) 0.6261(4) 0.3830(7) 0.088(3) Uani 1 1 d D . . .
H27A H 0.0146 0.6582 0.3752 0.132 Uiso 1 1 calc GR . . .
H27B H 0.0311 0.6041 0.3089 0.132 Uiso 1 1 calc GR . . .
H27C H 0.1702 0.6342 0.3878 0.132 Uiso 1 1 calc GR . . .
C28 C 0.2718(8) 0.7376(3) 0.9383(7) 0.054(2) Uani 1 1 d . . . .
H28A H 0.1988 0.7392 0.9860 0.080 Uiso 1 1 calc GR . . .
H28B H 0.2880 0.7723 0.9089 0.080 Uiso 1 1 calc GR . . .
H28C H 0.3613 0.7242 0.9931 0.080 Uiso 1 1 calc GR . . .
C29 C 0.3119(8) 0.7790(3) 0.4764(7) 0.054(2) Uani 1 1 d . . . .
H29 H 0.3743 0.8083 0.4639 0.065 Uiso 0.5 1 calc R P A 1
H29A H 0.3677 0.8061 0.4447 0.065 Uiso 0.5 1 calc R P B 2
Cl2A Cl 0.4206(10) 0.7318(4) 0.5723(7) 0.0646(7) Uani 0.5 1 d . P C 1
Cl3A Cl 0.1887(6) 0.8020(2) 0.5491(6) 0.0646(7) Uani 0.5 1 d . P C 1
Cl4A Cl 0.2258(5) 0.7512(2) 0.3206(5) 0.0646(7) Uani 0.5 1 d . P C 1
Cl2B Cl 0.4270(10) 0.7283(4) 0.5414(7) 0.0646(7) Uani 0.5 1 d . P C 2
Cl3B Cl 0.2256(6) 0.8084(2) 0.5908(6) 0.0646(7) Uani 0.5 1 d . P C 2
Cl4B Cl 0.1773(5) 0.7570(2) 0.3517(5) 0.0646(7) Uani 0.5 1 d . P C 2

loop_
_atom_site_aniso_label
_atom_site_aniso_U_11
_atom_site_aniso_U_22
_atom_site_aniso_U_33
_atom_site_aniso_U_23
_atom_site_aniso_U_13
_atom_site_aniso_U_12
Os1 0.02341(13) 0.0534(2) 0.02106(14) -0.00855(14) 0.00652(10) -0.01940(13)
Cl1 0.0261(8) 0.0393(11) 0.0234(8) -0.0086(7) 0.0066(6) -0.0075(7)
N1 0.036(3) 0.047(4) 0.030(3) -0.022(3) 0.020(3) -0.015(3)
N2 0.031(3) 0.052(4) 0.024(3) -0.019(3) 0.013(3) -0.013(3)
N3 0.028(3) 0.044(4) 0.025(3) -0.021(3) 0.017(2) -0.019(3)
C4 0.027(4) 0.060(6) 0.027(4) -0.026(4) 0.016(3) -0.019(3)
C5 0.038(4) 0.063(6) 0.033(4) -0.033(4) 0.023(3) -0.022(4)
C6 0.031(4) 0.061(6) 0.026(4) -0.026(4) 0.016(3) -0.023(3)
C7 0.026(4) 0.059(5) 0.017(3) -0.015(3) 0.009(3) -0.021(3)
C8 0.029(4) 0.060(6) 0.023(4) 0.001(3) 0.003(3) -0.010(3)
C9 0.024(4) 0.090(7) 0.029(4) -0.005(4) 0.005(3) -0.022(4)
C10 0.033(4) 0.095(7) 0.027(4) -0.025(4) 0.014(3) -0.046(4)
C11 0.031(4) 0.062(5) 0.032(4) -0.023(4) 0.019(3) -0.024(3)
C12 0.049(4) 0.044(5) 0.030(4) -0.019(3) 0.019(3) -0.012(4)
C13 0.027(4) 0.059(5) 0.028(4) -0.020(4) 0.007(3) -0.015(3)
C14 0.023(4) 0.107(7) 0.036(4) -0.030(5) 0.011(3) 0.000(4)
C15 0.033(4) 0.155(10) 0.025(4) -0.039(5) 0.001(3) 0.012(5)
C16 0.033(4) 0.130(9) 0.028(4) -0.032(5) 0.010(3) 0.012(5)
C17 0.027(4) 0.082(6) 0.041(4) -0.019(4) 0.012(3) 0.000(4)
C18 0.027(4) 0.057(5) 0.032(4) -0.015(4) 0.009(3) -0.010(3)
C19 0.038(4) 0.086(7) 0.023(4) -0.004(4) 0.008(3) -0.040(4)
C20 0.035(4) 0.084(6) 0.032(4) -0.014(4) 0.018(3) -0.032(4)
C21 0.028(4) 0.075(6) 0.022(4) 0.000(4) 0.005(3) -0.028(4)
C22 0.046(5) 0.059(6) 0.030(4) -0.005(4) 0.017(4) -0.029(4)
C23 0.047(5) 0.061(6) 0.039(5) 0.008(4) 0.003(4) -0.021(4)
C24 0.034(4) 0.086(7) 0.035(4) 0.013(4) -0.001(3) -0.040(4)
C25 0.051(5) 0.143(10) 0.020(4) -0.021(5) 0.011(4) -0.049(6)
C26 0.090(5) 0.146(8) 0.033(3) -0.026(4) 0.023(3) -0.065(5)
C27 0.090(5) 0.146(8) 0.033(3) -0.026(4) 0.023(3) -0.065(5)
C28 0.065(6) 0.051(6) 0.045(5) -0.013(4) 0.016(4) -0.030(4)
C29 0.054(5) 0.046(5) 0.055(5) 0.006(4) 0.001(4) 0.003(4)
Cl2A 0.0550(13) 0.0679(12) 0.066(2) 0.0109(14) 0.0070(10) -0.0005(9)
Cl3A 0.0550(13) 0.0679(12) 0.066(2) 0.0109(14) 0.0070(10) -0.0005(9)
Cl4A 0.0550(13) 0.0679(12) 0.066(2) 0.0109(14) 0.0070(10) -0.0005(9)
Cl2B 0.0550(13) 0.0679(12) 0.066(2) 0.0109(14) 0.0070(10) -0.0005(9)
Cl3B 0.0550(13) 0.0679(12) 0.066(2) 0.0109(14) 0.0070(10) -0.0005(9)
Cl4B 0.0550(13) 0.0679(12) 0.066(2) 0.0109(14) 0.0070(10) -0.0005(9)

loop_
_atom_type_symbol
_atom_type_description
_atom_type_scat_dispersion_real
_atom_type_scat_dispersion_imag
_atom_type_scat_source
C C 0.0033 0.0016 'International Tables Vol C Tables 4.2.6.8 and 6.1.1.4'
H H 0.0000 0.0000 'International Tables Vol C Tables 4.2.6.8 and 6.1.1.4'
Cl Cl 0.1484 0.1585 'International Tables Vol C Tables 4.2.6.8 and 6.1.1.4'
N N 0.0061 0.0033 'International Tables Vol C Tables 4.2.6.8 and 6.1.1.4'
Os Os -1.2165 7.6030 'International Tables Vol C Tables 4.2.6.8 and 6.1.1.4'

loop_
_geom_angle_atom_site_label_1
_geom_angle_atom_site_label_2
_geom_angle_atom_site_label_3
_geom_angle
N3 Os1 Cl1 85.44(13)
N3 Os1 C7 76.1(3)
N3 Os1 C19 104.8(3)
N3 Os1 C20 90.7(3)
N3 Os1 C21 106.1(3)
N3 Os1 C22 136.7(3)
N3 Os1 C23 171.1(2)
N3 Os1 C24 139.0(3)
C7 Os1 Cl1 85.62(16)
C7 Os1 C19 100.1(2)
C7 Os1 C20 131.5(2)
C7 Os1 C21 167.5(2)
C7 Os1 C22 146.4(3)
C7 Os1 C23 111.0(3)
C7 Os1 C24 91.4(3)
C19 Os1 Cl1 169.2(2)
C19 Os1 C21 67.4(2)
C19 Os1 C22 80.6(3)
C19 Os1 C23 69.3(3)
C20 Os1 Cl1 140.43(18)
C20 Os1 C19 38.1(3)
C20 Os1 C21 37.3(2)
C20 Os1 C22 67.0(3)
C20 Os1 C23 80.6(3)
C21 Os1 Cl1 106.73(17)
C21 Os1 C22 35.5(3)
C22 Os1 Cl1 89.54(17)
C23 Os1 Cl1 100.2(2)
C23 Os1 C21 65.8(3)
C23 Os1 C22 37.4(3)
C24 Os1 Cl1 133.1(3)
C24 Os1 C19 38.4(3)
C24 Os1 C20 68.6(3)
C24 Os1 C21 79.0(3)
C24 Os1 C22 68.2(3)
C24 Os1 C23 38.5(3)
N2 N1 C5 111.7(6)
N2 N1 C12 119.9(5)
C5 N1 C12 127.8(6)
N3 N2 N1 105.1(5)
N2 N3 Os1 129.9(4)
N2 N3 C4 111.1(6)
C4 N3 Os1 119.0(5)
N3 C4 C6 113.8(7)
C5 C4 N3 107.2(6)
C5 C4 C6 138.9(7)
N1 C5 C4 104.9(6)
C7 C6 C4 113.8(6)
C7 C6 C11 122.4(7)
C11 C6 C4 123.8(7)
C6 C7 Os1 117.2(5)
C6 C7 C8 116.8(6)
C8 C7 Os1 125.9(6)
C7 C8 C9 120.4(7)
C10 C9 C8 121.2(7)
C9 C10 C11 120.0(6)
C10 C11 C6 119.1(8)
N1 C12 C13 112.7(6)
C14 C13 C12 121.9(6)
C18 C13 C12 118.5(6)
C18 C13 C14 119.5(6)
C13 C14 C15 119.9(7)
C16 C15 C14 120.2(7)
C17 C16 C15 120.0(6)
C16 C17 C18 120.3(7)
C13 C18 C17 120.0(7)
C20 C19 Os1 70.0(4)
C20 C19 C24 117.0(7)
C20 C19 C25 123.8(8)
C24 C19 Os1 69.0(4)
C24 C19 C25 119.1(7)
C25 C19 Os1 129.7(5)
C19 C20 Os1 71.9(4)
C19 C20 C21 121.2(8)
C21 C20 Os1 75.8(4)
C20 C21 Os1 66.9(3)
C22 C21 Os1 72.3(4)
C22 C21 C20 121.3(7)
C21 C22 Os1 72.2(4)
C21 C22 C23 118.7(7)
C21 C22 C28 121.7(7)
C23 C22 Os1 68.3(4)
C23 C22 C28 119.6(8)
C28 C22 Os1 129.5(5)
C22 C23 Os1 74.2(5)
C24 C23 Os1 68.4(5)
C24 C23 C22 119.5(8)
C19 C24 Os1 72.6(5)
C19 C24 C23 121.7(7)
C23 C24 Os1 73.1(4)
C19 C25 C27 108.4(7)
C26 C25 C19 112.6(7)
C26 C25 C27 109.0(8)
Cl2A C29 Cl4A 109.8(5)
Cl3A C29 Cl2A 110.3(5)
Cl3A C29 Cl4A 111.3(5)
Cl2B C29 Cl3B 112.8(5)
Cl4B C29 Cl2B 110.3(6)
Cl4B C29 Cl3B 106.9(5)

loop_
_geom_bond_atom_site_label_1
_geom_bond_atom_site_label_2
_geom_bond_distance
Os1 Cl1 2.4150(15)
Os1 N3 2.071(6)
Os1 C7 2.089(6)
Os1 C19 2.185(7)
Os1 C20 2.161(6)
Os1 C21 2.277(6)
Os1 C22 2.278(7)
Os1 C23 2.200(8)
Os1 C24 2.138(7)
N1 N2 1.352(8)
N1 C5 1.362(8)
N1 C12 1.439(9)
N2 N3 1.315(7)
N3 C4 1.368(8)
C4 C5 1.364(10)
C4 C6 1.446(10)
C6 C7 1.396(10)
C6 C11 1.408(8)
C7 C8 1.404(9)
C8 C9 1.408(9)
C9 C10 1.365(11)
C10 C11 1.378(11)
C12 C13 1.512(8)
C13 C14 1.381(10)
C13 C18 1.378(9)
C14 C15 1.390(9)
C15 C16 1.369(10)
C16 C17 1.367(10)
C17 C18 1.392(9)
C19 C20 1.418(10)
C19 C24 1.423(11)
C19 C25 1.526(10)
C20 C21 1.424(10)
C21 C22 1.389(10)
C22 C23 1.439(10)
C22 C28 1.495(10)
C23 C24 1.430(11)
C25 C26 1.520(10)
C25 C27 1.530(9)
C29 Cl2A 1.768(12)
C29 Cl3A 1.700(11)
C29 Cl4A 1.837(10)
C29 Cl2B 1.747(12)
C29 Cl3B 1.838(11)
C29 Cl4B 1.721(9)

loop_
_geom_torsion_atom_site_label_1
_geom_torsion_atom_site_label_2
_geom_torsion_atom_site_label_3
_geom_torsion_atom_site_label_4
_geom_torsion
Os1 N3 C4 C5 -180.0(4)
Os1 N3 C4 C6 3.1(7)
Os1 C7 C8 C9 179.7(5)
Os1 C19 C20 C21 -59.9(6)
Os1 C19 C24 C23 56.5(6)
Os1 C19 C25 C26 -72.9(9)
Os1 C19 C25 C27 166.4(7)
Os1 C20 C21 C22 -49.7(6)
Os1 C21 C22 C23 -51.9(6)
Os1 C21 C22 C28 126.0(7)
Os1 C22 C23 C24 -53.2(6)
Os1 C23 C24 C19 -56.3(6)
N1 N2 N3 Os1 179.3(4)
N1 N2 N3 C4 0.2(6)
N1 C12 C13 C14 -14.5(10)
N1 C12 C13 C18 165.6(6)
N2 N1 C5 C4 -1.0(7)
N2 N1 C12 C13 -81.5(7)
N2 N3 C4 C5 -0.8(7)
N2 N3 C4 C6 -177.8(5)
N3 C4 C5 N1 1.0(7)
N3 C4 C6 C7 -2.5(8)
N3 C4 C6 C11 177.3(5)
C4 C6 C7 Os1 0.9(7)
C4 C6 C7 C8 -178.4(5)
C4 C6 C11 C10 178.7(6)
C5 N1 N2 N3 0.5(6)
C5 N1 C12 C13 89.3(8)
C5 C4 C6 C7 -178.1(7)
C5 C4 C6 C11 1.7(12)
C6 C4 C5 N1 176.8(7)
C6 C7 C8 C9 -1.1(9)
C7 C6 C11 C10 -1.5(10)
C7 C8 C9 C10 0.1(10)
C8 C9 C10 C11 0.2(10)
C9 C10 C11 C6 0.4(10)
C11 C6 C7 Os1 -178.9(5)
C11 C6 C7 C8 1.8(9)
C12 N1 N2 N3 172.7(5)
C12 N1 C5 C4 -172.4(6)
C12 C13 C14 C15 179.9(8)
C12 C13 C18 C17 179.0(7)
C13 C14 C15 C16 0.6(15)
C14 C13 C18 C17 -0.9(11)
C14 C15 C16 C17 0.3(15)
C15 C16 C17 C18 -1.4(14)
C16 C17 C18 C13 1.7(12)
C18 C13 C14 C15 -0.3(13)
C19 C20 C21 Os1 58.1(6)
C19 C20 C21 C22 8.4(10)
C20 C19 C24 Os1 -52.6(6)
C20 C19 C24 C23 3.8(10)
C20 C19 C25 C26 18.4(10)
C20 C19 C25 C27 -102.3(9)
C20 C21 C22 Os1 47.4(6)
C20 C21 C22 C23 -4.5(10)
C20 C21 C22 C28 173.4(6)
C21 C22 C23 Os1 53.7(6)
C21 C22 C23 C24 0.5(10)
C22 C23 C24 Os1 56.0(6)
C22 C23 C24 C19 -0.3(10)
C24 C19 C20 Os1 52.1(6)
C24 C19 C20 C21 -7.8(10)
C24 C19 C25 C26 -158.8(7)
C24 C19 C25 C27 80.5(9)
C25 C19 C20 Os1 -125.1(7)
C25 C19 C20 C21 175.0(6)
C25 C19 C24 Os1 124.7(6)
C25 C19 C24 C23 -178.8(6)
C28 C22 C23 Os1 -124.2(6)
C28 C22 C23 C24 -177.4(6)
